data_4511109
loop_
_publ_author_name
'Felloni, Marina'
'Blake, Alexander J.'
'Hubberstey, Peter'
'Wilson, Claire'
'Schr\"oder, Martin'

_publ_section_title
;
 Solvent Control of Supramolecular Architectures Derived from
 4,4&#x2032;-Bipyridyl-Bridged Copper(II) Dipicolinate Complexes
;
_journal_issue 11
_journal_name_full 'Crystal Growth &amp; Design'
_journal_page_first 4685
_journal_paper_doi 10.1021/cg900552b
_journal_volume 9
_journal_year 2009
_chemical_formula_moiety 'C36.25 H29 Cu3 N6 O15.75, 0.5(C H4 O) 1.5(H2 O)'
_chemical_formula_sum 'C36.75 H34 Cu3 N6 O17.75'
_chemical_formula_weight 1034.32
_chemical_melting_point ?
_chemical_name_common 3[Cu(II)(dipic)(H2O)][1.5(4.4-bipy)][0.75(MeOH)][2(H2O)]
_chemical_name_systematic
; 
 mu-bipyridine bis[aqua(dipicolinato) Copper(II)] methanol water adduct 
 1:0.75:5
;
_space_group_IT_number 2
_symmetry_cell_setting triclinic
_symmetry_space_group_name_Hall '-P 1'
_symmetry_space_group_name_H-M 'P -1'
_atom_sites_solution_hydrogens geom
_atom_sites_solution_primary direct
_atom_sites_solution_secondary 'difference Fourier method'
_audit_creation_method SHELXL-97
_cell_angle_alpha 84.13(3)
_cell_angle_beta 86.84(3)
_cell_angle_gamma 62.61(3)
_cell_formula_units_Z 2
_cell_length_a 10.652(2)
_cell_length_b 10.765(2)
_cell_length_c 18.690(4)
_cell_measurement_reflns_used 49
_cell_measurement_temperature 150(2)
_cell_measurement_theta_max 16
_cell_measurement_theta_min 10
_cell_volume 1892.8(8)
_computing_cell_refinement STADI-4
_computing_data_collection 'STADI-4 (Stoe & Cie, 1997a)'
_computing_data_reduction 'X-RED (version 1.09)'
_computing_molecular_graphics 'SHELXTL/PC (Sheldrick, 1994), CAMERON'
_computing_publication_material 'SHELXL-97; PLATON (Speck, 1999)'
_computing_structure_refinement 'SHELXL-97 (Sheldrick, 1997)'
_computing_structure_solution 'SHELXS-97 (Sheldrick, 1990)'
_diffrn_ambient_temperature 150(2)
_diffrn_measured_fraction_theta_full 0.988
_diffrn_measured_fraction_theta_max 0.988
_diffrn_measurement_device_type 'Stoe Stadi-4'
_diffrn_measurement_method 'omega-theta scans'
_diffrn_radiation_monochromator graphite
_diffrn_radiation_source 'sealed tube'
_diffrn_radiation_type MoK\a
_diffrn_radiation_wavelength 0.71073
_diffrn_reflns_av_R_equivalents 0.1658
_diffrn_reflns_av_sigmaI/netI 0.1055
_diffrn_reflns_limit_h_max 13
_diffrn_reflns_limit_h_min -13
_diffrn_reflns_limit_k_max 13
_diffrn_reflns_limit_k_min -13
_diffrn_reflns_limit_l_max 23
_diffrn_reflns_limit_l_min -19
_diffrn_reflns_number 8732
_diffrn_reflns_theta_full 26.14
_diffrn_reflns_theta_max 26.14
_diffrn_reflns_theta_min 2.58
_diffrn_standards_decay_% 'random variation +/- 5.8%'
_exptl_absorpt_coefficient_mu 1.762
_exptl_absorpt_correction_T_max 0.781
_exptl_absorpt_correction_T_min 0.653
_exptl_absorpt_correction_type numerical
_exptl_crystal_colour blue
_exptl_crystal_density_diffrn 1.815
_exptl_crystal_density_method 'not measured'
_exptl_crystal_description block
_exptl_crystal_F_000 1051
_exptl_crystal_size_max 0.23
_exptl_crystal_size_mid 0.23
_exptl_crystal_size_min 0.18
_refine_diff_density_max 2.683
_refine_diff_density_min -1.24
_refine_diff_density_rms 0.19
_refine_ls_extinction_method none
_refine_ls_goodness_of_fit_ref 1.198
_refine_ls_hydrogen_treatment 'riding model'
_refine_ls_matrix_type full
_refine_ls_number_parameters 581
_refine_ls_number_reflns 7469
_refine_ls_number_restraints 190
_refine_ls_restrained_S_all 1.185
_refine_ls_R_factor_all 0.1651
_refine_ls_R_factor_gt 0.0969
_refine_ls_shift/su_max 0.000
_refine_ls_shift/su_mean 0.000
_refine_ls_structure_factor_coef Fsqd
_refine_ls_weighting_details 'calc w=1/[\s^2^(Fo^2^)+(0.0782P)^2^+22.2139P] where P=(Fo^2^+2Fc^2^)/3'
_refine_ls_weighting_scheme calc
_refine_ls_wR_factor_gt 0.2076
_refine_ls_wR_factor_ref 0.2668
_reflns_number_gt 4566
_reflns_number_total 7469
_reflns_threshold_expression >2sigma(I)
_cod_data_source_file cg900552b_si_001.cif
_cod_data_source_block 6_BPPCCU
_cod_depositor_comments
;
The following automatic conversions were performed:

'_chemical_melting_point' value 'unknown' was changed to '?' - the
value is undefined or not given.

'_symmetry_cell_setting' value
'Triclinic' changed to 'triclinic' according to
/usr/data/users/saulius/automatic-downloads/retrospective/ACS/lib/dictionaries/cif_core.dic
dictionary named 'cif_core.dic' version 2.4.2 from 2011-04-26.

Automatic conversion script
Id: cif_fix_values 2281 2013-09-26 08:29:07Z andrius 

The following automatic conversions were performed:

'_atom_sites_solution_primary' value 'direct method' was changed to
'direct'.

'_atom_sites_solution_hydrogens' value 'geometrically placed' was
changed to 'geom'.

Automatic conversion script
Id: cif_fix_values 6452 2018-10-05 10:23:21Z andrius 
;
_cod_original_cell_volume 1892.8(7)
_cod_original_sg_symbol_H-M P-1
_cod_database_code 4511109

loop_
_symmetry_equiv_pos_as_xyz
'x, y, z'
'-x, -y, -z'

loop_
_atom_site_label
_atom_site_type_symbol
_atom_site_fract_x
_atom_site_fract_y
_atom_site_fract_z
_atom_site_U_iso_or_equiv
_atom_site_adp_type
_atom_site_occupancy
_atom_site_symmetry_multiplicity
_atom_site_calc_flag
_atom_site_refinement_flags
_atom_site_disorder_assembly
_atom_site_disorder_group
Cu1 Cu 0.78787(15) 0.43448(13) 0.18965(7) 0.0206(3) Uani 1 1 d U F .
O1 O 0.5427(9) 0.5436(8) 0.1780(5) 0.0296(18) Uani 1 1 d DU . .
N1A N 0.7996(9) 0.5726(9) 0.1214(5) 0.0195(17) Uani 1 1 d U . .
C2A C 0.8159(11) 0.5476(11) 0.0528(5) 0.019(2) Uani 1 1 d U F .
C3A C 0.8235(13) 0.6462(13) -0.0002(7) 0.031(3) Uani 1 1 d U . .
H3A H 0.8346 0.6300 -0.0486 0.037 Uiso 1 1 calc R F .
C4A C 0.8140(13) 0.7668(13) 0.0224(7) 0.032(3) Uani 1 1 d U F .
H4A H 0.8179 0.8346 -0.0114 0.039 Uiso 1 1 calc R . .
C5A C 0.7984(13) 0.7909(13) 0.0955(7) 0.030(3) Uani 1 1 d U . .
H5A H 0.7939 0.8726 0.1106 0.035 Uiso 1 1 calc R F .
C6A C 0.7901(11) 0.6895(10) 0.1445(6) 0.018(2) Uani 1 1 d U F .
C7A C 0.7723(11) 0.6894(11) 0.2264(6) 0.020(2) Uani 1 1 d U . .
O1A O 0.7524(9) 0.7943(8) 0.2548(4) 0.0306(19) Uani 1 1 d U F .
O2A O 0.7788(8) 0.5739(7) 0.2578(4) 0.0199(15) Uani 1 1 d U F .
C8A C 0.8246(14) 0.4065(12) 0.0416(6) 0.030(3) Uani 1 1 d U . .
O3A O 0.8203(10) 0.3344(9) 0.1006(4) 0.0328(19) Uani 1 1 d U F .
O4A O 0.8292(11) 0.3708(10) -0.0201(4) 0.039(2) Uani 1 1 d U F .
Cu2 Cu 0.85249(15) -0.38213(13) 0.61130(7) 0.0190(3) Uani 1 1 d U . .
O2 O 1.0927(10) -0.4790(11) 0.5981(5) 0.045(2) Uani 1 1 d U . .
N1B N 0.8662(8) -0.5274(8) 0.6819(4) 0.0128(15) Uani 1 1 d U . .
C2B C 0.8761(11) -0.5133(11) 0.7508(6) 0.020(2) Uani 1 1 d U . .
C3B C 0.8786(11) -0.6140(11) 0.8043(6) 0.022(2) Uani 1 1 d U . .
H3B H 0.8835 -0.6033 0.8527 0.027 Uiso 1 1 calc R . .
C4B C 0.8735(12) -0.7306(12) 0.7829(6) 0.027(2) Uani 1 1 d U . .
H4B H 0.8740 -0.7997 0.8172 0.032 Uiso 1 1 calc R . .
C5B C 0.8675(12) -0.7456(11) 0.7104(6) 0.021(2) Uani 1 1 d U . .
H5B H 0.8680 -0.8256 0.6955 0.025 Uiso 1 1 calc R . .
C6B C 0.8610(10) -0.6385(11) 0.6611(5) 0.0160(19) Uani 1 1 d U . .
C7B C 0.8478(10) -0.6306(11) 0.5784(5) 0.017(2) Uani 1 1 d U . .
O1B O 0.8526(8) -0.7297(8) 0.5498(4) 0.0263(18) Uani 1 1 d U . .
O2B O 0.8333(8) -0.5129(8) 0.5466(4) 0.0226(16) Uani 1 1 d U . .
C8B C 0.8848(11) -0.3780(11) 0.7611(6) 0.020(2) Uani 1 1 d U . .
O3B O 0.8691(8) -0.2993(7) 0.7011(4) 0.0203(15) Uani 1 1 d U . .
O4B O 0.9070(9) -0.3526(8) 0.8206(4) 0.0274(18) Uani 1 1 d U . .
Cu3 Cu 0.56281(13) 0.08025(12) 0.71181(6) 0.0149(3) Uani 1 1 d U . .
O3 O 0.8061(8) -0.0251(7) 0.7207(4) 0.0213(15) Uani 1 1 d U . .
N1C N 0.5483(9) -0.0553(8) 0.7826(4) 0.0148(16) Uani 1 1 d U . .
C2C C 0.5416(11) -0.0313(10) 0.8518(5) 0.0152(19) Uani 1 1 d U . .
C3C C 0.5250(12) -0.1261(11) 0.9036(6) 0.023(2) Uani 1 1 d U . .
H3C H 0.5158 -0.1105 0.9520 0.028 Uiso 1 1 calc R . .
C4C C 0.5223(13) -0.2431(11) 0.8813(6) 0.029(3) Uani 1 1 d U . .
H4C H 0.5140 -0.3083 0.9153 0.034 Uiso 1 1 calc R . .
C5C C 0.5322(10) -0.2653(11) 0.8076(6) 0.018(2) Uani 1 1 d U . .
H5C H 0.5307 -0.3439 0.7920 0.022 Uiso 1 1 calc R . .
C6C C 0.5444(11) -0.1643(11) 0.7596(6) 0.018(2) Uani 1 1 d U . .
C7C C 0.5574(11) -0.1640(10) 0.6780(6) 0.017(2) Uani 1 1 d U . .
O1C O 0.5689(8) -0.2669(8) 0.6486(4) 0.0255(17) Uani 1 1 d U . .
O2C O 0.5549(8) -0.0522(7) 0.6460(4) 0.0197(15) Uani 1 1 d U . .
C8C C 0.5489(11) 0.1018(11) 0.8626(5) 0.018(2) Uani 1 1 d U . .
O3C O 0.5496(8) 0.1747(7) 0.8036(4) 0.0176(15) Uani 1 1 d U . .
O4C O 0.5508(9) 0.1328(8) 0.9239(4) 0.0249(17) Uani 1 1 d U . .
N11 N 0.7991(10) 0.2831(9) 0.2622(5) 0.0235(19) Uani 1 1 d U . .
C12 C 0.7951(14) 0.3073(13) 0.3318(7) 0.033(3) Uani 1 1 d U F .
H12 H 0.7891 0.3921 0.3429 0.040 Uiso 1 1 calc R . .
C13 C 0.7998(12) 0.2090(12) 0.3879(6) 0.022(2) Uani 1 1 d U . .
H13 H 0.8000 0.2271 0.4355 0.027 Uiso 1 1 calc R F .
C14 C 0.8040(11) 0.0840(11) 0.3718(6) 0.021(2) Uani 1 1 d U F .
C15 C 0.8061(12) 0.0627(12) 0.2997(6) 0.022(2) Uani 1 1 d U . .
H15 H 0.8087 -0.0196 0.2867 0.026 Uiso 1 1 calc R F .
C16 C 0.8045(12) 0.1633(11) 0.2471(6) 0.023(2) Uani 1 1 d U F .
H16 H 0.8072 0.1462 0.1991 0.027 Uiso 1 1 calc R . .
C24 C 0.8090(10) -0.0198(11) 0.4296(6) 0.0161(19) Uani 1 1 d U . .
C25 C 0.8463(12) -0.0203(11) 0.4993(6) 0.022(2) Uani 1 1 d U F .
H25 H 0.8643 0.0517 0.5114 0.027 Uiso 1 1 calc R . .
C26 C 0.8574(12) -0.1241(12) 0.5509(6) 0.025(2) Uani 1 1 d U . .
H26 H 0.8880 -0.1226 0.5963 0.029 Uiso 1 1 calc R F .
N21 N 0.8266(9) -0.2282(9) 0.5397(5) 0.0208(18) Uani 1 1 d U F .
C22 C 0.7840(14) -0.2258(13) 0.4732(7) 0.034(3) Uani 1 1 d U . .
H22 H 0.7593 -0.2949 0.4638 0.041 Uiso 1 1 calc R F .
C23 C 0.7746(13) -0.1271(13) 0.4180(6) 0.030(3) Uani 1 1 d U F .
H23 H 0.7454 -0.1316 0.3727 0.036 Uiso 1 1 calc R . .
N31 N 0.5405(9) 0.2321(9) 0.6372(5) 0.0183(18) Uani 1 1 d U . .
C32 C 0.5283(12) 0.2161(11) 0.5681(6) 0.020(2) Uani 1 1 d U . .
H32 H 0.5307 0.1328 0.5570 0.024 Uiso 1 1 calc R . .
C33 C 0.5123(12) 0.3165(10) 0.5135(6) 0.020(2) Uani 1 1 d U . .
H33 H 0.5038 0.3015 0.4663 0.024 Uiso 1 1 calc R . .
C34 C 0.5090(11) 0.4428(10) 0.5295(5) 0.015(2) Uani 1 1 d U . .
C35 C 0.5209(11) 0.4586(10) 0.6014(5) 0.017(2) Uani 1 1 d U . .
H35 H 0.5184 0.5407 0.6146 0.021 Uiso 1 1 calc R . .
C36 C 0.5366(11) 0.3515(10) 0.6530(6) 0.016(2) Uani 1 1 d U . .
H36 H 0.5447 0.3633 0.7009 0.020 Uiso 1 1 calc R . .
O1WA O 0.8755(15) -0.0851(14) 0.8598(7) 0.036(3) Uiso 0.70 1 d P A 1
O1S O 0.927(4) -0.068(3) 0.8600(16) 0.039(8) Uiso 0.30 1 d PDU B 2
C1S C 0.884(3) 0.040(3) 0.9076(14) 0.036(6) Uiso 0.50 1 d PDU B 2
O2WA O 0.976(3) 0.069(3) 0.9425(16) 0.048(7) Uiso 0.35 1 d P C 3
O2WB O 0.801(2) 0.139(2) 0.9674(12) 0.036(5) Uiso 0.40 1 d P D 4
O2WC O 1.086(5) -0.032(5) 0.916(3) 0.060(12) Uiso 0.25 1 d P E 5
C1 C 0.508(5) 0.547(6) 0.1047(11) 0.037(12) Uiso 0.25 1 d PDU F 1
O3WA O 0.406(3) 0.645(3) 0.0498(14) 0.030(6) Uiso 0.35 1 d P G 2
O3WB O 0.466(4) 0.549(5) 0.038(2) 0.028(10) Uiso 0.20 1 d P . 3
O3WC O 0.468(5) 0.611(5) 0.044(2) 0.023(9) Uiso 0.20 1 d P H 4

loop_
_atom_site_aniso_label
_atom_site_aniso_U_11
_atom_site_aniso_U_22
_atom_site_aniso_U_33
_atom_site_aniso_U_23
_atom_site_aniso_U_13
_atom_site_aniso_U_12
Cu1 0.0399(8) 0.0161(7) 0.0118(7) 0.0029(5) 0.0000(5) -0.0186(6)
O1 0.038(4) 0.022(4) 0.034(5) 0.001(3) 0.003(3) -0.019(3)
N1A 0.026(5) 0.017(4) 0.017(4) -0.002(3) 0.001(4) -0.011(4)
C2A 0.022(5) 0.026(5) 0.013(4) -0.002(4) 0.002(4) -0.016(5)
C3A 0.033(6) 0.028(6) 0.028(6) 0.016(4) -0.001(5) -0.014(5)
C4A 0.038(7) 0.035(6) 0.028(5) 0.013(5) 0.006(5) -0.024(6)
C5A 0.035(7) 0.029(6) 0.029(5) 0.011(5) 0.000(5) -0.022(5)
C6A 0.023(5) 0.012(4) 0.019(4) 0.005(3) -0.003(4) -0.008(4)
C7A 0.028(6) 0.012(4) 0.018(5) 0.001(4) 0.001(4) -0.009(4)
O1A 0.049(5) 0.020(4) 0.029(4) 0.001(3) 0.003(4) -0.021(4)
O2A 0.035(4) 0.014(3) 0.014(3) 0.003(3) -0.004(3) -0.014(3)
C8A 0.053(8) 0.021(5) 0.019(5) -0.002(4) 0.002(5) -0.021(6)
O3A 0.065(6) 0.028(4) 0.019(4) -0.002(3) 0.010(4) -0.034(4)
O4A 0.073(7) 0.046(5) 0.014(4) -0.009(4) 0.004(4) -0.042(5)
Cu2 0.0351(8) 0.0137(6) 0.0123(7) 0.0021(5) 0.0030(5) -0.0156(6)
O2 0.042(5) 0.052(6) 0.038(6) -0.002(4) 0.010(4) -0.021(4)
N1B 0.012(4) 0.010(4) 0.017(4) -0.002(3) -0.002(3) -0.005(3)
C2B 0.026(6) 0.016(5) 0.016(4) 0.005(4) -0.004(4) -0.010(4)
C3B 0.027(6) 0.023(5) 0.017(5) 0.005(4) -0.007(4) -0.011(5)
C4B 0.037(7) 0.026(6) 0.023(5) 0.006(5) -0.002(5) -0.021(5)
C5B 0.032(6) 0.012(5) 0.025(5) 0.001(4) 0.004(5) -0.018(5)
C6B 0.018(5) 0.016(5) 0.015(4) -0.002(3) 0.007(4) -0.009(4)
C7B 0.019(5) 0.023(5) 0.014(4) -0.005(4) 0.004(4) -0.014(4)
O1B 0.038(5) 0.019(4) 0.030(4) -0.011(3) 0.008(4) -0.019(4)
O2B 0.039(4) 0.020(4) 0.011(3) 0.000(3) 0.006(3) -0.016(3)
C8B 0.027(6) 0.021(5) 0.014(4) 0.006(4) -0.003(4) -0.013(5)
O3B 0.033(4) 0.015(3) 0.016(3) 0.004(3) 0.001(3) -0.015(3)
O4B 0.039(5) 0.026(4) 0.020(4) 0.003(3) -0.005(3) -0.018(4)
Cu3 0.0297(7) 0.0091(6) 0.0089(6) 0.0026(5) 0.0016(5) -0.0123(5)
O3 0.028(4) 0.015(4) 0.023(4) -0.003(3) 0.008(3) -0.012(3)
N1C 0.025(4) 0.010(4) 0.010(3) 0.001(3) 0.006(3) -0.009(3)
C2C 0.024(5) 0.011(4) 0.007(4) 0.000(3) 0.003(4) -0.006(4)
C3C 0.040(7) 0.016(5) 0.012(5) 0.004(4) 0.003(5) -0.013(5)
C4C 0.049(7) 0.016(5) 0.023(5) 0.005(4) 0.011(5) -0.019(5)
C5C 0.018(5) 0.012(5) 0.023(5) 0.002(4) 0.002(4) -0.006(4)
C6C 0.022(5) 0.015(5) 0.019(4) 0.003(4) 0.000(4) -0.010(4)
C7C 0.025(5) 0.013(5) 0.017(4) -0.003(4) 0.000(4) -0.012(4)
O1C 0.039(5) 0.021(4) 0.022(4) -0.004(3) -0.006(3) -0.017(4)
O2C 0.035(4) 0.013(3) 0.015(3) 0.003(3) -0.001(3) -0.015(3)
C8C 0.031(6) 0.018(5) 0.010(4) -0.002(4) 0.002(4) -0.016(5)
O3C 0.034(4) 0.011(3) 0.011(3) -0.004(3) 0.003(3) -0.012(3)
O4C 0.045(5) 0.027(4) 0.010(3) -0.004(3) 0.005(3) -0.022(4)
N11 0.039(5) 0.019(4) 0.016(4) 0.007(3) -0.001(4) -0.018(4)
C12 0.059(8) 0.022(6) 0.024(5) 0.004(4) 0.001(6) -0.023(6)
C13 0.037(6) 0.029(6) 0.004(4) 0.007(4) -0.006(4) -0.018(5)
C14 0.024(5) 0.016(5) 0.024(5) 0.003(4) 0.000(4) -0.009(4)
C15 0.029(6) 0.020(5) 0.024(5) 0.003(4) -0.005(5) -0.017(5)
C16 0.030(6) 0.021(5) 0.016(5) 0.001(4) 0.006(4) -0.013(5)
C24 0.013(5) 0.017(5) 0.020(4) -0.001(4) 0.002(4) -0.008(4)
C25 0.033(6) 0.014(5) 0.023(5) 0.003(4) 0.003(5) -0.014(5)
C26 0.040(7) 0.026(6) 0.012(5) 0.001(4) 0.005(5) -0.019(5)
N21 0.027(5) 0.020(4) 0.017(4) 0.004(3) 0.003(4) -0.014(4)
C22 0.050(8) 0.033(7) 0.029(6) 0.018(5) -0.015(6) -0.031(6)
C23 0.045(7) 0.036(7) 0.021(6) 0.009(5) -0.008(5) -0.031(6)
N31 0.032(5) 0.015(4) 0.015(4) 0.002(3) 0.005(4) -0.018(4)
C32 0.035(6) 0.012(5) 0.021(5) 0.000(4) 0.006(5) -0.017(5)
C33 0.037(6) 0.010(5) 0.015(5) -0.004(4) 0.002(4) -0.013(5)
C34 0.027(5) 0.008(4) 0.010(4) 0.003(4) -0.001(4) -0.009(4)
C35 0.035(6) 0.008(4) 0.008(4) 0.004(4) -0.002(4) -0.010(4)
C36 0.027(6) 0.009(4) 0.013(5) 0.003(3) -0.003(4) -0.008(4)

loop_
_atom_type_symbol
_atom_type_description
_atom_type_scat_dispersion_real
_atom_type_scat_dispersion_imag
_atom_type_scat_source
C C 0.0033 0.0016 'International Tables Vol C Tables 4.2.6.8 and 6.1.1.4'
H H 0.0000 0.0000 'International Tables Vol C Tables 4.2.6.8 and 6.1.1.4'
N N 0.0061 0.0033 'International Tables Vol C Tables 4.2.6.8 and 6.1.1.4'
O O 0.0106 0.0060 'International Tables Vol C Tables 4.2.6.8 and 6.1.1.4'
Cu Cu 0.3201 1.2651 'International Tables Vol C Tables 4.2.6.8 and 6.1.1.4'

loop_
_geom_angle_atom_site_label_1
_geom_angle_atom_site_label_2
_geom_angle_atom_site_label_3
_geom_angle
_geom_angle_site_symmetry_3
_geom_angle_publ_flag
N1A Cu1 N11 173.4(4) . y
N1A Cu1 O3A 81.1(3) . y
N11 Cu1 O3A 99.2(4) . y
N1A Cu1 O2A 80.7(3) . y
N11 Cu1 O2A 98.3(3) . y
O3A Cu1 O2A 161.0(3) . y
N1A Cu1 O1 90.3(3) . y
N11 Cu1 O1 96.2(3) . y
O3A Cu1 O1 93.3(3) . y
O2A Cu1 O1 92.2(3) . y
C1 O1 Cu1 109(2) . y
C2A N1A C6A 123.2(9) . ?
C2A N1A Cu1 118.0(7) . y
C6A N1A Cu1 118.9(7) . y
N1A C2A C3A 120.7(10) . ?
N1A C2A C8A 112.2(9) . ?
C3A C2A C8A 127.2(10) . ?
C4A C3A C2A 117.1(12) . ?
C3A C4A C5A 121.5(11) . ?
C6A C5A C4A 118.0(11) . ?
N1A C6A C5A 119.5(11) . ?
N1A C6A C7A 111.7(8) . ?
C5A C6A C7A 128.7(10) . ?
O1A C7A O2A 127.2(10) . ?
O1A C7A C6A 119.0(9) . ?
O2A C7A C6A 113.8(9) . ?
C7A O2A Cu1 114.5(7) . y
O4A C8A O3A 125.3(11) . ?
O4A C8A C2A 120.6(10) . ?
O3A C8A C2A 114.0(10) . ?
C8A O3A Cu1 114.6(7) . y
N1B Cu2 N21 176.7(4) . y
N1B Cu2 O2B 80.9(3) . y
N21 Cu2 O2B 99.0(3) . y
N1B Cu2 O3B 80.2(3) . y
N21 Cu2 O3B 99.8(3) . y
O2B Cu2 O3B 161.0(3) . y
N1B Cu2 O2 92.0(3) . y
N21 Cu2 O2 91.3(4) . y
O2B Cu2 O2 93.9(3) . y
O3B Cu2 O2 88.7(3) . y
C6B N1B C2B 121.6(9) . ?
C6B N1B Cu2 118.7(7) . y
C2B N1B Cu2 119.7(7) . y
N1B C2B C3B 121.3(10) . ?
N1B C2B C8B 111.8(8) . ?
C3B C2B C8B 126.9(10) . ?
C4B C3B C2B 117.3(10) . ?
C3B C4B C5B 120.6(10) . ?
C6B C5B C4B 118.1(10) . ?
N1B C6B C5B 121.0(10) . ?
N1B C6B C7B 112.3(8) . ?
C5B C6B C7B 126.7(9) . ?
O1B C7B O2B 126.7(10) . ?
O1B C7B C6B 120.6(9) . ?
O2B C7B C6B 112.7(9) . ?
C7B O2B Cu2 115.1(6) . y
O4B C8B O3B 125.9(10) . ?
O4B C8B C2B 121.4(9) . ?
O3B C8B C2B 112.7(9) . ?
C8B O3B Cu2 115.4(6) . y
N1C Cu3 N31 169.6(4) . y
N1C Cu3 O2C 80.8(3) . y
N31 Cu3 O2C 97.0(3) . y
N1C Cu3 O3C 80.0(3) . y
N31 Cu3 O3C 101.2(3) . y
O2C Cu3 O3C 160.2(3) . y
N1C Cu3 O3 92.3(3) . y
N31 Cu3 O3 98.1(3) . y
O2C Cu3 O3 96.5(3) . y
O3C Cu3 O3 88.6(3) . y
C6C N1C C2C 124.5(9) . ?
C6C N1C Cu3 117.6(7) . y
C2C N1C Cu3 117.8(7) . y
N1C C2C C3C 118.3(9) . ?
N1C C2C C8C 113.1(8) . ?
C3C C2C C8C 128.5(9) . ?
C4C C3C C2C 118.7(10) . ?
C3C C4C C5C 120.9(10) . ?
C6C C5C C4C 116.8(10) . ?
N1C C6C C5C 120.7(10) . ?
N1C C6C C7C 112.2(8) . ?
C5C C6C C7C 127.0(10) . ?
O1C C7C O2C 125.9(10) . ?
O1C C7C C6C 119.9(9) . ?
O2C C7C C6C 114.3(9) . ?
C7C O2C Cu3 114.5(6) . y
O4C C8C O3C 126.3(9) . ?
O4C C8C C2C 119.8(9) . ?
O3C C8C C2C 113.9(8) . ?
C8C O3C Cu3 114.9(6) . y
C16 N11 C12 118.4(9) . ?
C16 N11 Cu1 124.6(8) . y
C12 N11 Cu1 117.0(7) . y
N11 C12 C13 122.1(11) . ?
C14 C13 C12 119.2(10) . ?
C15 C14 C13 117.4(10) . ?
C15 C14 C24 122.6(10) . ?
C13 C14 C24 120.0(10) . ?
C16 C15 C14 120.1(10) . ?
N11 C16 C15 122.7(10) . ?
C25 C24 C23 115.0(9) . ?
C25 C24 C14 123.4(9) . ?
C23 C24 C14 121.6(10) . ?
C26 C25 C24 121.4(10) . ?
N21 C26 C25 123.7(11) . ?
C22 N21 C26 115.6(9) . ?
C22 N21 Cu2 120.4(7) . y
C26 N21 Cu2 123.8(7) . y
N21 C22 C23 123.9(11) . ?
C22 C23 C24 120.3(11) . ?
C36 N31 C32 118.4(9) . ?
C36 N31 Cu3 122.0(7) . y
C32 N31 Cu3 119.6(7) . y
N31 C32 C33 123.0(10) . ?
C32 C33 C34 119.2(10) . ?
C35 C34 C33 117.3(9) . ?
C35 C34 C34 121.8(11) 2_666 ?
C33 C34 C34 120.8(11) 2_666 ?
C36 C35 C34 119.5(9) . ?
N31 C36 C35 122.7(10) . ?

loop_
_geom_bond_atom_site_label_1
_geom_bond_atom_site_label_2
_geom_bond_distance
_geom_bond_site_symmetry_2
_geom_bond_publ_flag
Cu1 N1A 1.902(9) . y
Cu1 N11 1.974(9) . y
Cu1 O3A 2.002(8) . y
Cu1 O2A 2.032(7) . y
Cu1 O1 2.332(8) . y
O1 C1 1.432(10) . ?
N1A C2A 1.323(13) . ?
N1A C6A 1.330(13) . ?
C2A C3A 1.403(14) . ?
C2A C8A 1.514(15) . ?
C3A C4A 1.364(18) . ?
C4A C5A 1.404(18) . ?
C5A C6A 1.384(14) . ?
C6A C7A 1.532(15) . ?
C7A O1A 1.222(13) . ?
C7A O2A 1.293(12) . ?
C8A O4A 1.245(14) . ?
C8A O3A 1.294(13) . ?
Cu2 N1B 1.897(8) . y
Cu2 N21 1.944(8) . y
Cu2 O2B 2.030(8) . y
Cu2 O3B 2.031(7) . y
Cu2 O2 2.286(9) . y
N1B C6B 1.320(13) . ?
N1B C2B 1.326(13) . ?
C2B C3B 1.390(14) . ?
C2B C8B 1.533(15) . ?
C3B C4B 1.381(16) . ?
C4B C5B 1.389(16) . ?
C5B C6B 1.378(14) . ?
C6B C7B 1.550(14) . ?
C7B O1B 1.220(12) . ?
C7B O2B 1.288(12) . ?
C8B O4B 1.233(13) . ?
C8B O3B 1.304(12) . ?
Cu3 N1C 1.922(8) . y
Cu3 N31 1.972(8) . y
Cu3 O2C 2.009(7) . y
Cu3 O3C 2.048(7) . y
Cu3 O3 2.310(7) . y
N1C C6C 1.309(13) . ?
N1C C2C 1.336(12) . ?
C2C C3C 1.398(13) . ?
C2C C8C 1.504(14) . ?
C3C C4C 1.379(16) . ?
C4C C5C 1.412(16) . ?
C5C C6C 1.386(14) . ?
C6C C7C 1.523(14) . ?
C7C O1C 1.241(12) . ?
C7C O2C 1.278(12) . ?
C8C O4C 1.229(12) . ?
C8C O3C 1.289(12) . ?
N11 C16 1.323(14) . ?
N11 C12 1.347(15) . ?
C12 C13 1.396(15) . ?
C13 C14 1.389(15) . ?
C14 C15 1.387(16) . ?
C14 C24 1.458(14) . ?
C15 C16 1.380(14) . ?
C24 C25 1.383(15) . ?
C24 C23 1.401(15) . ?
C25 C26 1.364(14) . ?
C26 N21 1.342(14) . ?
N21 C22 1.341(15) . ?
C22 C23 1.376(15) . ?
N31 C36 1.330(13) . ?
N31 C32 1.340(14) . ?
C32 C33 1.365(14) . ?
C33 C34 1.406(13) . ?
C34 C35 1.391(14) . ?
C34 C34 1.517(18) 2_666 ?
C35 C36 1.378(13) . ?
O1S C1S 1.422(10) . ?
O3WB O3WB 1.78(9) 2_665 ?

loop_
_geom_torsion_atom_site_label_1
_geom_torsion_atom_site_label_2
_geom_torsion_atom_site_label_3
_geom_torsion_atom_site_label_4
_geom_torsion
_geom_torsion_site_symmetry_1
_geom_torsion_site_symmetry_4
N1A Cu1 O1 C1 59(2) . .
N11 Cu1 O1 C1 -122(2) . .
O3A Cu1 O1 C1 -22(2) . .
O2A Cu1 O1 C1 140(2) . .
N11 Cu1 N1A C2A 96(4) . .
O3A Cu1 N1A C2A 2.6(8) . .
O2A Cu1 N1A C2A 177.2(8) . .
O1 Cu1 N1A C2A -90.7(8) . .
N11 Cu1 N1A C6A -85(4) . .
O3A Cu1 N1A C6A -177.9(8) . .
O2A Cu1 N1A C6A -3.2(8) . .
O1 Cu1 N1A C6A 88.9(8) . .
C6A N1A C2A C3A -0.3(16) . .
Cu1 N1A C2A C3A 179.2(8) . .
C6A N1A C2A C8A 179.6(10) . .
Cu1 N1A C2A C8A -0.9(12) . .
N1A C2A C3A C4A 0.3(17) . .
C8A C2A C3A C4A -179.6(11) . .
C2A C3A C4A C5A 0.5(18) . .
C3A C4A C5A C6A -1.3(18) . .
C2A N1A C6A C5A -0.5(16) . .
Cu1 N1A C6A C5A 180.0(8) . .
C2A N1A C6A C7A -179.8(9) . .
Cu1 N1A C6A C7A 0.7(12) . .
C4A C5A C6A N1A 1.2(17) . .
C4A C5A C6A C7A -179.6(11) . .
N1A C6A C7A O1A -175.0(10) . .
C5A C6A C7A O1A 5.8(18) . .
N1A C6A C7A O2A 4.2(13) . .
C5A C6A C7A O2A -175.1(11) . .
O1A C7A O2A Cu1 172.4(9) . .
C6A C7A O2A Cu1 -6.7(11) . .
N1A Cu1 O2A C7A 5.7(7) . .
N11 Cu1 O2A C7A 179.1(7) . .
O3A Cu1 O2A C7A 22.2(15) . .
O1 Cu1 O2A C7A -84.3(7) . .
N1A C2A C8A O4A 174.5(11) . .
C3A C2A C8A O4A -5.6(19) . .
N1A C2A C8A O3A -2.6(15) . .
C3A C2A C8A O3A 177.3(11) . .
O4A C8A O3A Cu1 -172.3(11) . .
C2A C8A O3A Cu1 4.7(13) . .
N1A Cu1 O3A C8A -4.1(9) . .
N11 Cu1 O3A C8A -177.4(9) . .
O2A Cu1 O3A C8A -20.6(16) . .
O1 Cu1 O3A C8A 85.7(9) . .
N21 Cu2 N1B C6B 90(7) . .
O2B Cu2 N1B C6B 1.2(7) . .
O3B Cu2 N1B C6B 179.2(8) . .
O2 Cu2 N1B C6B -92.4(8) . .
N21 Cu2 N1B C2B -88(7) . .
O2B Cu2 N1B C2B -176.6(8) . .
O3B Cu2 N1B C2B 1.4(8) . .
O2 Cu2 N1B C2B 89.7(8) . .
C6B N1B C2B C3B -1.3(15) . .
Cu2 N1B C2B C3B 176.5(8) . .
C6B N1B C2B C8B 178.3(9) . .
Cu2 N1B C2B C8B -3.9(12) . .
N1B C2B C3B C4B 1.4(16) . .
C8B C2B C3B C4B -178.2(11) . .
C2B C3B C4B C5B 0.6(17) . .
C3B C4B C5B C6B -2.6(17) . .
C2B N1B C6B C5B -0.9(15) . .
Cu2 N1B C6B C5B -178.6(8) . .
C2B N1B C6B C7B 179.3(9) . .
Cu2 N1B C6B C7B 1.5(11) . .
C4B C5B C6B N1B 2.8(16) . .
C4B C5B C6B C7B -177.4(10) . .
N1B C6B C7B O1B 174.3(9) . .
C5B C6B C7B O1B -5.5(16) . .
N1B C6B C7B O2B -5.1(12) . .
C5B C6B C7B O2B 175.1(10) . .
O1B C7B O2B Cu2 -173.3(9) . .
C6B C7B O2B Cu2 6.1(10) . .
N1B Cu2 O2B C7B -4.4(7) . .
N21 Cu2 O2B C7B 179.0(7) . .
O3B Cu2 O2B C7B -10.5(14) . .
O2 Cu2 O2B C7B 87.0(7) . .
N1B C2B C8B O4B -173.5(10) . .
C3B C2B C8B O4B 6.1(17) . .
N1B C2B C8B O3B 5.3(13) . .
C3B C2B C8B O3B -175.1(10) . .
O4B C8B O3B Cu2 174.4(9) . .
C2B C8B O3B Cu2 -4.3(11) . .
N1B Cu2 O3B C8B 1.9(7) . .
N21 Cu2 O3B C8B 178.6(7) . .
O2B Cu2 O3B C8B 8.0(14) . .
O2 Cu2 O3B C8B -90.3(7) . .
N31 Cu3 N1C C6C 80(2) . .
O2C Cu3 N1C C6C 1.8(8) . .
O3C Cu3 N1C C6C 177.5(8) . .
O3 Cu3 N1C C6C -94.3(8) . .
N31 Cu3 N1C C2C -99(2) . .
O2C Cu3 N1C C2C -177.6(8) . .
O3C Cu3 N1C C2C -1.9(7) . .
O3 Cu3 N1C C2C 86.2(8) . .
C6C N1C C2C C3C -2.0(16) . .
Cu3 N1C C2C C3C 177.3(8) . .
C6C N1C C2C C8C 179.8(9) . .
Cu3 N1C C2C C8C -0.8(11) . .
N1C C2C C3C C4C 2.8(16) . .
C8C C2C C3C C4C -179.4(11) . .
C2C C3C C4C C5C -1.8(18) . .
C3C C4C C5C C6C -0.1(17) . .
C2C N1C C6C C5C 0.1(16) . .
Cu3 N1C C6C C5C -179.2(8) . .
C2C N1C C6C C7C -178.7(9) . .
Cu3 N1C C6C C7C 1.9(11) . .
C4C C5C C6C N1C 0.9(15) . .
C4C C5C C6C C7C 179.6(10) . .
N1C C6C C7C O1C 173.2(10) . .
C5C C6C C7C O1C -5.6(16) . .
N1C C6C C7C O2C -6.9(13) . .
C5C C6C C7C O2C 174.3(10) . .
O1C C7C O2C Cu3 -171.8(9) . .
C6C C7C O2C Cu3 8.4(11) . .
N1C Cu3 O2C C7C -6.0(7) . .
N31 Cu3 O2C C7C -175.7(7) . .
O3C Cu3 O2C C7C -18.7(13) . .
O3 Cu3 O2C C7C 85.3(7) . .
N1C C2C C8C O4C -176.4(10) . .
C3C C2C C8C O4C 5.6(17) . .
N1C C2C C8C O3C 4.9(13) . .
C3C C2C C8C O3C -173.0(10) . .
O4C C8C O3C Cu3 175.0(9) . .
C2C C8C O3C Cu3 -6.5(11) . .
N1C Cu3 O3C C8C 4.9(7) . .
N31 Cu3 O3C C8C 174.4(7) . .
O2C Cu3 O3C C8C 17.7(13) . .
O3 Cu3 O3C C8C -87.7(7) . .
N1A Cu1 N11 C16 -101(4) . .
O3A Cu1 N11 C16 -8.9(10) . .
O2A Cu1 N11 C16 178.5(9) . .
O1 Cu1 N11 C16 85.4(9) . .
N1A Cu1 N11 C12 82(4) . .
O3A Cu1 N11 C12 173.9(9) . .
O2A Cu1 N11 C12 1.4(10) . .
O1 Cu1 N11 C12 -91.7(9) . .
C16 N11 C12 C13 1.5(18) . .
Cu1 N11 C12 C13 178.8(10) . .
N11 C12 C13 C14 -2.1(19) . .
C12 C13 C14 C15 1.2(17) . .
C12 C13 C14 C24 179.9(11) . .
C13 C14 C15 C16 0.2(16) . .
C24 C14 C15 C16 -178.5(10) . .
C12 N11 C16 C15 0.0(17) . .
Cu1 N11 C16 C15 -177.1(8) . .
C14 C15 C16 N11 -0.8(17) . .
C15 C14 C24 C25 161.3(11) . .
C13 C14 C24 C25 -17.4(16) . .
C15 C14 C24 C23 -19.2(16) . .
C13 C14 C24 C23 162.2(11) . .
C23 C24 C25 C26 4.2(16) . .
C14 C24 C25 C26 -176.2(10) . .
C24 C25 C26 N21 -3.5(18) . .
C25 C26 N21 C22 0.4(17) . .
C25 C26 N21 Cu2 176.3(9) . .
N1B Cu2 N21 C22 -78(7) . .
O2B Cu2 N21 C22 9.7(10) . .
O3B Cu2 N21 C22 -167.2(9) . .
O2 Cu2 N21 C22 103.9(10) . .
N1B Cu2 N21 C26 106(7) . .
O2B Cu2 N21 C26 -166.0(9) . .
O3B Cu2 N21 C26 17.1(9) . .
O2 Cu2 N21 C26 -71.8(9) . .
C26 N21 C22 C23 1.7(19) . .
Cu2 N21 C22 C23 -174.4(10) . .
N21 C22 C23 C24 -1(2) . .
C25 C24 C23 C22 -2.2(17) . .
C14 C24 C23 C22 178.3(11) . .
N1C Cu3 N31 C36 102(2) . .
O2C Cu3 N31 C36 179.0(8) . .
O3C Cu3 N31 C36 6.7(9) . .
O3 Cu3 N31 C36 -83.4(8) . .
N1C Cu3 N31 C32 -77(2) . .
O2C Cu3 N31 C32 -0.7(9) . .
O3C Cu3 N31 C32 -172.9(8) . .
O3 Cu3 N31 C32 96.9(8) . .
C36 N31 C32 C33 0.2(16) . .
Cu3 N31 C32 C33 179.9(9) . .
N31 C32 C33 C34 0.2(17) . .
C32 C33 C34 C35 -0.6(15) . .
C32 C33 C34 C34 -179.8(12) . 2_666
C33 C34 C35 C36 0.6(15) . .
C34 C34 C35 C36 179.8(12) 2_666 .
C32 N31 C36 C35 -0.3(15) . .
Cu3 N31 C36 C35 -179.9(8) . .
C34 C35 C36 N31 -0.1(16) . .
